data_4339887
loop_
_publ_author_name
'Benson, Mark A.'
'Zacchini, Stefano'
'Boomishankar, Ramamoorthy'
'Chan, Yuri'
'Steiner, Alexander'

_publ_section_title
;
 Alkylation and acylation of cyclotriphosphazenes.
;
_journal_issue 17
_journal_name_full 'Inorganic chemistry'
_journal_page_first 7097
_journal_page_last 7108
_journal_paper_doi 10.1021/ic7009463
_journal_volume 46
_journal_year 2007
_chemical_formula_sum 'C17 H43 Cl2 I N7 P3'
_chemical_formula_weight 636.29
_chemical_name_systematic
; 
 ? 
;
_space_group_IT_number 2
_symmetry_cell_setting triclinic
_symmetry_space_group_name_Hall '-P 1'
_symmetry_space_group_name_H-M 'P -1'
_atom_sites_solution_hydrogens geom
_atom_sites_solution_primary direct
_atom_sites_solution_secondary difmap
_audit_creation_method SHELXL-97
_cell_angle_alpha 92.9610(10)
_cell_angle_beta 104.9310(10)
_cell_angle_gamma 100.0170(10)
_cell_formula_units_Z 2
_cell_length_a 9.0159(6)
_cell_length_b 11.4296(7)
_cell_length_c 14.5537(10)
_cell_measurement_temperature 100(2)
_cell_volume 1419.65(16)
_computing_structure_refinement 'SHELXL-97 (Sheldrick, 1997)'
_computing_structure_solution 'SHELXS-97 (Sheldrick, 1990)'
_diffrn_ambient_temperature 100(2)
_diffrn_measured_fraction_theta_full 0.979
_diffrn_measured_fraction_theta_max 0.979
_diffrn_measurement_device_type 'Bruker Smart Apex'
_diffrn_measurement_method omega-scans
_diffrn_radiation_monochromator graphite
_diffrn_radiation_source 'fine-focus sealed tube'
_diffrn_radiation_type MoK\a
_diffrn_radiation_wavelength 0.71073
_diffrn_reflns_av_R_equivalents 0.0205
_diffrn_reflns_av_sigmaI/netI 0.0343
_diffrn_reflns_limit_h_max 10
_diffrn_reflns_limit_h_min -7
_diffrn_reflns_limit_k_max 11
_diffrn_reflns_limit_k_min -13
_diffrn_reflns_limit_l_max 15
_diffrn_reflns_limit_l_min -17
_diffrn_reflns_number 7426
_diffrn_reflns_theta_full 25.03
_diffrn_reflns_theta_max 25.03
_diffrn_reflns_theta_min 4.11
_exptl_absorpt_coefficient_mu 1.504
_exptl_absorpt_correction_T_max 1.000
_exptl_absorpt_correction_T_min 0.586
_exptl_absorpt_correction_type empirical
_exptl_absorpt_process_details SADABS
_exptl_crystal_colour colourless
_exptl_crystal_density_diffrn 1.489
_exptl_crystal_density_method 'not measured'
_exptl_crystal_description needle
_exptl_crystal_F_000 652
_exptl_crystal_size_max 0.2
_exptl_crystal_size_mid 0.1
_exptl_crystal_size_min 0.1
_refine_diff_density_max 1.516
_refine_diff_density_min -0.498
_refine_diff_density_rms 0.095
_refine_ls_extinction_method none
_refine_ls_goodness_of_fit_ref 1.033
_refine_ls_hydrogen_treatment mixed
_refine_ls_matrix_type full
_refine_ls_number_parameters 296
_refine_ls_number_reflns 4918
_refine_ls_number_restraints 6
_refine_ls_restrained_S_all 1.032
_refine_ls_R_factor_all 0.0305
_refine_ls_R_factor_gt 0.0282
_refine_ls_shift/su_max 0.003
_refine_ls_shift/su_mean 0.000
_refine_ls_structure_factor_coef Fsqd
_refine_ls_weighting_details 'calc w=1/[\s^2^(Fo^2^)+(0.0495P)^2^+0.4198P] where P=(Fo^2^+2Fc^2^)/3'
_refine_ls_weighting_scheme calc
_refine_ls_wR_factor_gt 0.0742
_refine_ls_wR_factor_ref 0.0760
_reflns_number_gt 4572
_reflns_number_total 4918
_reflns_threshold_expression >2sigma(I)
_cod_data_source_file ic7009463-file003.cif
_cod_data_source_block '[8Me]I'
_cod_original_sg_symbol_H-M P-1
_cod_database_code 4339887

loop_
_symmetry_equiv_pos_as_xyz
'x, y, z'
'-x, -y, -z'

loop_
_atom_site_label
_atom_site_type_symbol
_atom_site_fract_x
_atom_site_fract_y
_atom_site_fract_z
_atom_site_U_iso_or_equiv
_atom_site_adp_type
_atom_site_occupancy
_atom_site_symmetry_multiplicity
_atom_site_calc_flag
_atom_site_refinement_flags
I1 I 0.331132(18) 0.693981(14) 0.920528(10) 0.01974(8) Uani 1 1 d .
P1 P 0.46632(7) 0.36357(5) 0.74771(4) 0.01159(14) Uani 1 1 d .
P2 P 0.43630(7) 0.10530(5) 0.76912(4) 0.01145(14) Uani 1 1 d .
P3 P 0.53261(7) 0.20512(5) 0.61804(4) 0.01307(14) Uani 1 1 d .
N1 N 0.3805(2) 0.23647(17) 0.78376(13) 0.0120(4) Uani 1 1 d .
N2 N 0.4804(2) 0.09594(18) 0.67022(14) 0.0163(4) Uani 1 1 d .
N3 N 0.5123(2) 0.33178(18) 0.65188(14) 0.0156(4) Uani 1 1 d .
N4 N 0.3475(2) 0.45555(18) 0.72635(14) 0.0141(4) Uani 1 1 d D
H4 H 0.353(3) 0.502(2) 0.7691(17) 0.017 Uiso 1 1 d D
N5 N 0.6091(2) 0.42238(19) 0.83919(15) 0.0156(4) Uani 1 1 d D
H5 H 0.618(3) 0.393(2) 0.8866(16) 0.019 Uiso 1 1 d D
N6 N 0.2931(2) -0.00290(18) 0.76888(14) 0.0131(4) Uani 1 1 d D
H6 H 0.309(3) -0.043(2) 0.8102(17) 0.016 Uiso 1 1 d D
N7 N 0.5775(2) 0.09971(19) 0.86261(15) 0.0159(4) Uani 1 1 d D
H7 H 0.592(3) 0.149(2) 0.9040(18) 0.019 Uiso 1 1 d D
Cl1 Cl 0.42316(8) 0.16719(6) 0.47781(4) 0.02319(15) Uani 1 1 d .
Cl2 Cl 0.75611(7) 0.21317(6) 0.61425(5) 0.02177(14) Uani 1 1 d .
C1 C 0.2862(3) 0.2508(2) 0.85268(17) 0.0155(5) Uani 1 1 d .
H1A H 0.2213 0.1736 0.8556 0.023 Uiso 1 1 calc R
H1B H 0.2188 0.3084 0.8315 0.023 Uiso 1 1 calc R
H1C H 0.3565 0.2799 0.9162 0.023 Uiso 1 1 calc R
C41 C 0.2291(3) 0.4681(2) 0.63602(17) 0.0145(5) Uani 1 1 d .
C42 C 0.3101(3) 0.5451(2) 0.57312(19) 0.0235(6) Uani 1 1 d .
H42A H 0.3595 0.6237 0.6079 0.035 Uiso 1 1 calc R
H42B H 0.2324 0.5545 0.5143 0.035 Uiso 1 1 calc R
H42C H 0.3900 0.5062 0.5569 0.035 Uiso 1 1 calc R
C43 C 0.1076(3) 0.5280(2) 0.66550(19) 0.0215(6) Uani 1 1 d .
H43A H 0.0556 0.4763 0.7042 0.032 Uiso 1 1 calc R
H43B H 0.0298 0.5416 0.6082 0.032 Uiso 1 1 calc R
H43C H 0.1594 0.6047 0.7030 0.032 Uiso 1 1 calc R
C44 C 0.1472(3) 0.3459(2) 0.58267(18) 0.0214(5) Uani 1 1 d .
H44A H 0.2212 0.3098 0.5572 0.032 Uiso 1 1 calc R
H44B H 0.0587 0.3552 0.5299 0.032 Uiso 1 1 calc R
H44C H 0.1090 0.2941 0.6267 0.032 Uiso 1 1 calc R
C51 C 0.7502(3) 0.5171(2) 0.84624(18) 0.0168(5) Uani 1 1 d .
C52 C 0.7689(3) 0.6061(2) 0.9327(2) 0.0258(6) Uani 1 1 d .
H52A H 0.6771 0.6439 0.9225 0.039 Uiso 1 1 calc R
H52B H 0.8631 0.6674 0.9408 0.039 Uiso 1 1 calc R
H52C H 0.7782 0.5639 0.9903 0.039 Uiso 1 1 calc R
C53 C 0.7317(3) 0.5815(3) 0.7561(2) 0.0291(7) Uani 1 1 d .
H53A H 0.7216 0.5245 0.7011 0.044 Uiso 1 1 calc R
H53B H 0.8238 0.6447 0.7634 0.044 Uiso 1 1 calc R
H53C H 0.6379 0.6168 0.7456 0.044 Uiso 1 1 calc R
C54 C 0.8903(3) 0.4559(2) 0.8619(2) 0.0227(6) Uani 1 1 d .
H54A H 0.8999 0.4151 0.9201 0.034 Uiso 1 1 calc R
H54B H 0.9856 0.5157 0.8685 0.034 Uiso 1 1 calc R
H54C H 0.8757 0.3975 0.8070 0.034 Uiso 1 1 calc R
C61 C 0.1537(3) -0.0584(2) 0.68859(17) 0.0153(5) Uani 1 1 d .
C62 C 0.2023(3) -0.1386(2) 0.6191(2) 0.0257(6) Uani 1 1 d .
H62A H 0.2731 -0.0897 0.5887 0.038 Uiso 1 1 calc R
H62B H 0.1092 -0.1803 0.5699 0.038 Uiso 1 1 calc R
H62C H 0.2559 -0.1972 0.6539 0.038 Uiso 1 1 calc R
C63 C 0.0378(3) -0.1322(2) 0.7338(2) 0.0219(6) Uani 1 1 d .
H63A H 0.0879 -0.1914 0.7701 0.033 Uiso 1 1 calc R
H63B H -0.0542 -0.1732 0.6835 0.033 Uiso 1 1 calc R
H63C H 0.0054 -0.0793 0.7769 0.033 Uiso 1 1 calc R
C64 C 0.0791(3) 0.0389(2) 0.63730(19) 0.0224(6) Uani 1 1 d .
H64A H 0.0531 0.0918 0.6835 0.034 Uiso 1 1 calc R
H64B H -0.0165 0.0020 0.5879 0.034 Uiso 1 1 calc R
H64C H 0.1528 0.0855 0.6076 0.034 Uiso 1 1 calc R
C71 C 0.7002(3) 0.0243(2) 0.87702(18) 0.0162(5) Uani 1 1 d .
C72 C 0.8533(3) 0.1031(2) 0.8741(2) 0.0234(6) Uani 1 1 d .
H72A H 0.8429 0.1291 0.8100 0.035 Uiso 1 1 calc R
H72B H 0.9377 0.0577 0.8893 0.035 Uiso 1 1 calc R
H72C H 0.8776 0.1731 0.9210 0.035 Uiso 1 1 calc R
C73 C 0.7163(3) -0.0199(3) 0.97601(19) 0.0243(6) Uani 1 1 d .
H73A H 0.7443 0.0488 1.0245 0.036 Uiso 1 1 calc R
H73B H 0.7982 -0.0678 0.9891 0.036 Uiso 1 1 calc R
H73C H 0.6166 -0.0690 0.9778 0.036 Uiso 1 1 calc R
C74 C 0.6542(3) -0.0831(2) 0.8016(2) 0.0234(6) Uani 1 1 d .
H74A H 0.5529 -0.1300 0.8029 0.035 Uiso 1 1 calc R
H74B H 0.7338 -0.1329 0.8153 0.035 Uiso 1 1 calc R
H74C H 0.6462 -0.0552 0.7383 0.035 Uiso 1 1 calc R

loop_
_atom_site_aniso_label
_atom_site_aniso_U_11
_atom_site_aniso_U_22
_atom_site_aniso_U_33
_atom_site_aniso_U_23
_atom_site_aniso_U_13
_atom_site_aniso_U_12
I1 0.01715(11) 0.02490(12) 0.01420(11) -0.00191(7) 0.00093(7) 0.00229(7)
P1 0.0085(3) 0.0145(3) 0.0110(3) 0.0006(2) 0.0015(2) 0.0021(2)
P2 0.0087(3) 0.0140(3) 0.0112(3) -0.0003(2) 0.0023(2) 0.0021(2)
P3 0.0109(3) 0.0180(3) 0.0106(3) 0.0000(2) 0.0039(2) 0.0025(2)
N1 0.0093(10) 0.0163(10) 0.0108(9) 0.0019(8) 0.0030(8) 0.0032(8)
N2 0.0178(11) 0.0181(10) 0.0152(10) -0.0004(8) 0.0084(9) 0.0044(8)
N3 0.0159(10) 0.0178(11) 0.0143(10) 0.0017(8) 0.0071(8) 0.0024(8)
N4 0.0116(10) 0.0176(11) 0.0113(10) -0.0022(8) -0.0001(8) 0.0045(8)
N5 0.0099(10) 0.0195(11) 0.0139(11) 0.0039(8) -0.0009(8) -0.0008(8)
N6 0.0103(10) 0.0157(10) 0.0120(10) 0.0027(8) 0.0015(8) 0.0008(8)
N7 0.0110(10) 0.0190(11) 0.0158(11) -0.0046(8) -0.0009(9) 0.0067(8)
Cl1 0.0244(3) 0.0318(4) 0.0109(3) -0.0017(2) 0.0024(2) 0.0039(3)
Cl2 0.0141(3) 0.0308(3) 0.0232(3) 0.0013(3) 0.0097(2) 0.0051(2)
C1 0.0121(12) 0.0201(12) 0.0165(12) -0.0003(9) 0.0075(10) 0.0042(9)
C41 0.0129(12) 0.0171(12) 0.0122(11) 0.0031(9) -0.0002(9) 0.0044(9)
C42 0.0218(14) 0.0270(14) 0.0214(14) 0.0079(11) 0.0043(11) 0.0053(11)
C43 0.0165(13) 0.0265(14) 0.0211(13) 0.0039(11) 0.0001(10) 0.0101(11)
C44 0.0186(13) 0.0218(13) 0.0188(13) -0.0008(10) -0.0037(10) 0.0040(10)
C51 0.0094(12) 0.0181(12) 0.0196(13) -0.0007(10) 0.0017(10) -0.0016(9)
C52 0.0196(14) 0.0215(14) 0.0314(15) -0.0070(11) 0.0023(12) 0.0006(11)
C53 0.0259(15) 0.0281(15) 0.0255(15) 0.0071(12) 0.0015(12) -0.0083(12)
C54 0.0121(12) 0.0251(14) 0.0292(15) -0.0006(11) 0.0062(11) -0.0010(10)
C61 0.0111(12) 0.0169(12) 0.0156(12) -0.0001(9) 0.0011(10) 0.0006(9)
C62 0.0221(14) 0.0250(14) 0.0254(14) -0.0112(11) 0.0060(11) -0.0029(11)
C63 0.0123(12) 0.0227(13) 0.0278(14) 0.0014(11) 0.0047(11) -0.0026(10)
C64 0.0182(13) 0.0230(14) 0.0201(13) 0.0017(10) -0.0041(11) 0.0024(11)
C71 0.0100(12) 0.0212(13) 0.0177(13) 0.0037(10) 0.0014(10) 0.0070(10)
C72 0.0127(13) 0.0265(14) 0.0302(15) 0.0013(11) 0.0051(11) 0.0032(11)
C73 0.0251(15) 0.0289(15) 0.0234(14) 0.0082(11) 0.0073(12) 0.0142(12)
C74 0.0188(13) 0.0225(14) 0.0288(15) -0.0009(11) 0.0029(11) 0.0098(11)

loop_
_atom_type_symbol
_atom_type_description
_atom_type_scat_dispersion_real
_atom_type_scat_dispersion_imag
_atom_type_scat_source
C C 0.0033 0.0016 'International Tables Vol C Tables 4.2.6.8 and 6.1.1.4'
H H 0.0000 0.0000 'International Tables Vol C Tables 4.2.6.8 and 6.1.1.4'
N N 0.0061 0.0033 'International Tables Vol C Tables 4.2.6.8 and 6.1.1.4'
P P 0.1023 0.0942 'International Tables Vol C Tables 4.2.6.8 and 6.1.1.4'
I I -0.4742 1.8119 'International Tables Vol C Tables 4.2.6.8 and 6.1.1.4'
Cl Cl 0.1484 0.1585 'International Tables Vol C Tables 4.2.6.8 and 6.1.1.4'

loop_
_geom_angle_atom_site_label_1
_geom_angle_atom_site_label_2
_geom_angle_atom_site_label_3
_geom_angle
N3 P1 N4 108.52(11)
N3 P1 N5 116.29(11)
N4 P1 N5 107.60(11)
N3 P1 N1 109.36(10)
N4 P1 N1 110.50(10)
N5 P1 N1 104.49(10)
N2 P2 N7 114.81(11)
N2 P2 N6 110.02(11)
N7 P2 N6 107.01(11)
N2 P2 N1 109.09(10)
N7 P2 N1 106.69(10)
N6 P2 N1 109.06(10)
N2 P3 N3 119.45(11)
N2 P3 Cl1 107.87(8)
N3 P3 Cl1 109.04(8)
N2 P3 Cl2 109.85(8)
N3 P3 Cl2 108.99(8)
Cl1 P3 Cl2 99.85(4)
C1 N1 P2 119.08(15)
C1 N1 P1 116.73(15)
P2 N1 P1 122.06(12)
P3 N2 P2 124.59(13)
P3 N3 P1 124.46(13)
C41 N4 P1 129.96(17)
C51 N5 P1 130.27(17)
C61 N6 P2 129.15(16)
C71 N7 P2 129.94(17)
N4 C41 C43 106.51(19)
N4 C41 C44 110.87(19)
C43 C41 C44 108.4(2)
N4 C41 C42 109.3(2)
C43 C41 C42 110.9(2)
C44 C41 C42 110.7(2)
N5 C51 C54 107.2(2)
N5 C51 C53 111.1(2)
C54 C51 C53 110.9(2)
N5 C51 C52 107.6(2)
C54 C51 C52 110.1(2)
C53 C51 C52 109.8(2)
N6 C61 C62 109.9(2)
N6 C61 C64 109.97(19)
C62 C61 C64 110.6(2)
N6 C61 C63 106.46(19)
C62 C61 C63 110.4(2)
C64 C61 C63 109.5(2)
N7 C71 C72 107.9(2)
N7 C71 C74 111.61(19)
C72 C71 C74 111.1(2)
N7 C71 C73 106.9(2)
C72 C71 C73 110.0(2)
C74 C71 C73 109.2(2)

loop_
_geom_bond_atom_site_label_1
_geom_bond_atom_site_label_2
_geom_bond_distance
P1 N3 1.596(2)
P1 N4 1.614(2)
P1 N5 1.614(2)
P1 N1 1.697(2)
P2 N2 1.592(2)
P2 N7 1.619(2)
P2 N6 1.624(2)
P2 N1 1.683(2)
P3 N2 1.560(2)
P3 N3 1.561(2)
P3 Cl1 2.0122(8)
P3 Cl2 2.0162(9)
N1 C1 1.492(3)
N4 C41 1.496(3)
N5 C51 1.498(3)
N6 C61 1.495(3)
N7 C71 1.498(3)
C41 C43 1.525(3)
C41 C44 1.528(3)
C41 C42 1.532(3)
C51 C54 1.521(4)
C51 C53 1.524(4)
C51 C52 1.532(4)
C61 C62 1.526(3)
C61 C64 1.528(3)
C61 C63 1.531(3)
C71 C72 1.523(3)
C71 C74 1.526(4)
C71 C73 1.531(3)

loop_
_geom_hbond_atom_site_label_D
_geom_hbond_atom_site_label_H
_geom_hbond_atom_site_label_A
_geom_hbond_distance_DH
_geom_hbond_distance_HA
_geom_hbond_distance_DA
_geom_hbond_angle_DHA
_geom_hbond_site_symmetry_A
N4 H4 I1 0.781(19) 3.10(2) 3.872(2) 172(3) .
N5 H5 I1 0.774(19) 2.98(2) 3.748(2) 174(3) 2_667
N7 H7 I1 0.77(2) 2.90(2) 3.663(2) 170(3) 2_667
